data_2015468
loop_
_publ_author_name
'Becker, Richard'
'Johnsson, Mats'
'Berger, Helmuth'

_publ_section_title
;
A new synthetic cobalt tellurate: Co~3~TeO~6~
;
_journal_coeditor_code BC3008
_journal_issue 8
_journal_name_full 'Acta Crystallographica, Section C'
_journal_page_first i53
_journal_page_last i55
_journal_paper_doi 10.1107/S010827010602347X
_journal_volume 62
_journal_year 2006
_chemical_formula_iupac 'Co3 Te O6'
_chemical_formula_moiety 'Co3 O6 Te'
_chemical_formula_sum 'Co3 O6 Te'
_chemical_formula_weight 400.39
_chemical_name_systematic 'tricobalt(II) tellurium(VI) hexaoxide'
_space_group_IT_number 15
_symmetry_cell_setting monoclinic
_symmetry_space_group_name_Hall '-C 2yc'
_symmetry_space_group_name_H-M 'C 1 2/c 1'
_atom_sites_solution_primary direct
_atom_sites_solution_secondary difmap
_cell_angle_alpha 90.00
_cell_angle_beta 94.900(10)
_cell_angle_gamma 90.00
_cell_formula_units_Z 12
_cell_length_a 14.8167(18)
_cell_length_b 8.8509(11)
_cell_length_c 10.3631(14)
_cell_measurement_reflns_used 8340
_cell_measurement_temperature 292(3)
_cell_measurement_theta_max 33.24
_cell_measurement_theta_min 4.60
_cell_volume 1354.1(3)
_computing_cell_refinement 'CrysAlis RED (Oxford Diffraction, 2005)'
_computing_data_collection 'CrysAlis CCD (Oxford Diffraction, 2005)'
_computing_data_reduction 'CrysAlis RED'
_computing_molecular_graphics 'DIAMOND (Brandenburg, 2001)'
_computing_publication_material SHELXL97
_computing_structure_refinement 'SHELXL97 (Sheldrick, 1997)'
_computing_structure_solution 'SHELXS97 (Sheldrick, 1997)'
_diffrn_ambient_temperature 292(3)
_diffrn_measured_fraction_theta_full 0.961
_diffrn_measured_fraction_theta_max 0.961
_diffrn_measurement_device_type 'Oxford Xcalibur'
_diffrn_measurement_method '\w scan at different \f'
_diffrn_radiation_monochromator graphite
_diffrn_radiation_type 'Mo K\a'
_diffrn_radiation_wavelength 0.71073
_diffrn_reflns_av_R_equivalents 0.0762
_diffrn_reflns_av_sigmaI/netI 0.0329
_diffrn_reflns_limit_h_max 18
_diffrn_reflns_limit_h_min -18
_diffrn_reflns_limit_k_max 11
_diffrn_reflns_limit_k_min -11
_diffrn_reflns_limit_l_max 13
_diffrn_reflns_limit_l_min -13
_diffrn_reflns_number 8340
_diffrn_reflns_theta_full 26.43
_diffrn_reflns_theta_max 26.43
_diffrn_reflns_theta_min 4.60
_diffrn_standards_decay_% 0
_diffrn_standards_interval_count 0
_diffrn_standards_interval_time 0
_diffrn_standards_number 0
_exptl_absorpt_coefficient_mu 17.179
_exptl_absorpt_correction_T_max 0.5421
_exptl_absorpt_correction_T_min 0.18593
_exptl_absorpt_correction_type numerical
_exptl_absorpt_process_details
;
[X-RED (Stoe & Cie, 2001) and X-SHAPE (Stoe & Cie, 1999)]'
;
_exptl_crystal_colour purple
_exptl_crystal_density_diffrn 5.892
_exptl_crystal_density_method 'not measured'
_exptl_crystal_description block
_exptl_crystal_F_000 2172
_exptl_crystal_size_max 0.140
_exptl_crystal_size_mid 0.080
_exptl_crystal_size_min 0.033
_refine_diff_density_max 2.235
_refine_diff_density_min -1.642
_refine_ls_extinction_coef 0.0051(2)
_refine_ls_extinction_expression Fc^*^=kFc[1+0.001xFc^2^\l^3^/sin(2\q)]^-1/4^
_refine_ls_extinction_method SHELXL97
_refine_ls_goodness_of_fit_ref 1.171
_refine_ls_matrix_type full
_refine_ls_number_parameters 139
_refine_ls_number_reflns 1333
_refine_ls_number_restraints 0
_refine_ls_restrained_S_all 1.171
_refine_ls_R_factor_all 0.0327
_refine_ls_R_factor_gt 0.0306
_refine_ls_shift/su_max 0.000
_refine_ls_shift/su_mean 0.000
_refine_ls_structure_factor_coef Fsqd
_refine_ls_weighting_details 'calc w=1/[\s^2^(Fo^2^)+(0.0581P)^2^+1.2572P] where P=(Fo^2^+2Fc^2^)/3'
_refine_ls_weighting_scheme calc
_refine_ls_wR_factor_gt 0.0860
_refine_ls_wR_factor_ref 0.0882
_reflns_number_gt 1256
_reflns_number_total 1333
_reflns_threshold_expression I>2\s(I)
_cod_data_source_file bc3008.cif
_cod_original_sg_symbol_Hall -C2yc
_cod_original_sg_symbol_H-M 'C 2/c'
_cod_database_code 2015468

loop_
_symmetry_equiv_pos_as_xyz
'x, y, z'
'-x, y, -z+1/2'
'x+1/2, y+1/2, z'
'-x+1/2, y+1/2, -z+1/2'
'-x, -y, -z'
'x, -y, z-1/2'
'-x+1/2, -y+1/2, -z'
'x+1/2, -y+1/2, z-1/2'

loop_
_atom_site_type_symbol
_atom_site_label
_atom_site_fract_x
_atom_site_fract_y
_atom_site_fract_z
_atom_site_U_iso_or_equiv
_atom_site_adp_type
_atom_site_calc_flag
_atom_site_refinement_flags
_atom_site_occupancy
Te Te1 1.0000 -0.5000 0.5000 0.0085(2) Uani d S 1
Te Te2 0.66140(2) -0.49847(2) 0.30043(3) 0.00848(19) Uani d . 1
Co Co1 0.5000 -0.18779(10) 0.2500 0.0103(2) Uani d S 1
Co Co2 0.85832(5) -0.35403(7) 0.23358(6) 0.0117(2) Uani d . 1
Co Co3 0.52309(5) -0.65457(6) 0.04004(7) 0.0112(2) Uani d . 1
Co Co4 0.66469(4) -0.29348(7) 0.05500(6) 0.0125(2) Uani d . 1
Co Co5 0.79676(5) -0.36336(7) 0.57242(7) 0.0118(2) Uani d . 1
O O1 0.9274(2) -0.3351(3) 0.5611(3) 0.0122(7) Uani d . 1
O O2 0.5935(2) -0.3450(3) 0.2024(3) 0.0119(7) Uani d . 1
O O3 0.6030(2) -0.6554(3) 0.1980(3) 0.0122(7) Uani d . 1
O O4 0.7484(2) -0.5267(4) 0.6687(3) 0.0127(7) Uani d . 1
O O5 0.9293(2) -0.5144(3) 0.3377(4) 0.0111(7) Uani d . 1
O O6 0.5818(3) -0.5117(3) 0.4377(4) 0.0122(8) Uani d . 1
O O7 0.9269(2) -0.6591(3) 0.5662(3) 0.0126(7) Uani d . 1
O O8 0.7377(2) -0.3503(3) 0.3932(3) 0.0124(7) Uani d . 1
O O9 0.7272(2) -0.6611(3) 0.3887(3) 0.0114(7) Uani d . 1

loop_
_atom_site_aniso_label
_atom_site_aniso_U_11
_atom_site_aniso_U_22
_atom_site_aniso_U_33
_atom_site_aniso_U_12
_atom_site_aniso_U_13
_atom_site_aniso_U_23
Te1 0.0120(4) 0.0062(3) 0.0074(3) -0.00007(13) 0.0019(2) -0.00020(13)
Te2 0.0117(3) 0.0066(2) 0.0073(3) -0.00021(10) 0.00180(17) -0.00009(9)
Co1 0.0134(6) 0.0089(4) 0.0087(5) 0.000 0.0021(4) 0.000
Co2 0.0161(5) 0.0086(3) 0.0103(4) -0.0008(2) 0.0005(3) -0.0004(2)
Co3 0.0140(4) 0.0094(3) 0.0102(4) 0.0005(2) 0.0015(3) -0.0006(2)
Co4 0.0132(4) 0.0152(4) 0.0093(4) -0.0014(2) 0.0025(3) 0.0009(2)
Co5 0.0140(4) 0.0100(3) 0.0115(4) -0.0007(2) 0.0019(3) 0.0027(2)
O1 0.0178(19) 0.0088(16) 0.0101(16) 0.0021(12) 0.0012(13) -0.0001(13)
O2 0.0142(19) 0.0112(15) 0.0106(16) 0.0023(12) 0.0030(13) 0.0035(13)
O3 0.016(2) 0.0100(15) 0.0100(16) 0.0005(12) -0.0011(14) -0.0002(13)
O4 0.019(2) 0.0096(13) 0.0106(16) 0.0011(13) 0.0037(14) 0.0020(13)
O5 0.014(2) 0.0106(15) 0.0080(16) 0.0041(11) -0.0016(14) -0.0010(11)
O6 0.018(2) 0.0111(15) 0.0086(17) 0.0001(12) 0.0048(15) -0.0003(11)
O7 0.0165(19) 0.0099(16) 0.0115(16) -0.0043(12) 0.0017(14) 0.0002(13)
O8 0.0157(19) 0.0090(15) 0.0123(16) -0.0025(12) 0.0006(14) -0.0016(13)
O9 0.0151(19) 0.0094(15) 0.0100(15) 0.0046(12) 0.0027(13) 0.0035(13)

loop_
_atom_type_symbol
_atom_type_description
_atom_type_scat_dispersion_real
_atom_type_scat_dispersion_imag
_atom_type_scat_source
Co Co 0.3494 0.9721 'International Tables Vol C Tables 4.2.6.8 and 6.1.1.4'
Te Te -0.5308 1.6751 'International Tables Vol C Tables 4.2.6.8 and 6.1.1.4'
O O 0.0106 0.0060 'International Tables Vol C Tables 4.2.6.8 and 6.1.1.4'

loop_
_geom_angle_atom_site_label_1
_geom_angle_atom_site_label_2
_geom_angle_atom_site_label_3
_geom_angle_site_symmetry_1
_geom_angle_site_symmetry_3
_geom_angle
O5 Te1 O5 . 5_746 180.0(2)
O5 Te1 O7 . 5_746 91.04(14)
O5 Te1 O7 5_746 5_746 88.96(14)
O5 Te1 O7 . . 88.96(14)
O5 Te1 O7 5_746 . 91.04(14)
O7 Te1 O7 5_746 . 180.00(17)
O5 Te1 O1 . . 93.43(14)
O5 Te1 O1 5_746 . 86.57(14)
O7 Te1 O1 5_746 . 84.92(15)
O7 Te1 O1 . . 95.08(15)
O5 Te1 O1 . 5_746 86.57(14)
O5 Te1 O1 5_746 5_746 93.43(14)
O7 Te1 O1 5_746 5_746 95.08(15)
O7 Te1 O1 . 5_746 84.92(15)
O1 Te1 O1 . 5_746 180.0
O3 Te2 O9 . . 84.70(14)
O3 Te2 O6 . . 95.13(14)
O9 Te2 O6 . . 85.48(14)
O3 Te2 O2 . . 91.61(15)
O9 Te2 O2 . . 176.09(13)
O6 Te2 O2 . . 96.14(14)
O3 Te2 O8 . . 171.05(14)
O9 Te2 O8 . . 91.16(15)
O6 Te2 O8 . . 92.45(14)
O2 Te2 O8 . . 92.32(14)
O3 Te2 O4 . 6_545 89.37(14)
O9 Te2 O4 . 6_545 94.55(14)
O6 Te2 O4 . 6_545 175.48(13)
O2 Te2 O4 . 6_545 84.12(14)
O8 Te2 O4 . 6_545 83.04(14)
O2 Co1 O2 2_655 . 94.69(18)
O2 Co1 O5 2_655 4_655 165.37(13)
O2 Co1 O5 . 4_655 91.11(13)
O2 Co1 O5 2_655 3_455 91.11(13)
O2 Co1 O5 . 3_455 165.37(13)
O5 Co1 O5 4_655 3_455 86.52(19)
O2 Co1 O1 2_655 7_646 98.02(13)
O2 Co1 O1 . 7_646 89.27(13)
O5 Co1 O1 4_655 7_646 95.47(13)
O5 Co1 O1 3_455 7_646 76.61(13)
O2 Co1 O1 2_655 8_445 89.27(13)
O2 Co1 O1 . 8_445 98.02(13)
O5 Co1 O1 4_655 8_445 76.61(13)
O5 Co1 O1 3_455 8_445 95.47(13)
O1 Co1 O1 7_646 8_445 169.26(16)
O3 Co2 O4 4_655 6_545 142.68(13)
O3 Co2 O5 4_655 . 108.26(13)
O4 Co2 O5 6_545 . 100.36(14)
O3 Co2 O7 4_655 6_545 95.90(13)
O4 Co2 O7 6_545 6_545 100.91(14)
O5 Co2 O7 . 6_545 102.41(14)
O3 Co2 O9 4_655 4_655 71.38(12)
O4 Co2 O9 6_545 4_655 79.74(12)
O5 Co2 O9 . 4_655 179.34(14)
O7 Co2 O9 6_545 4_655 78.20(12)
O3 Co2 O8 4_655 . 87.30(12)
O4 Co2 O8 6_545 . 68.21(13)
O5 Co2 O8 . . 91.41(13)
O7 Co2 O8 6_545 . 163.97(12)
O9 Co2 O8 4_655 . 88.02(11)
O3 Co3 O6 . 2_655 108.93(14)
O3 Co3 O6 . 6_545 100.62(14)
O6 Co3 O6 2_655 6_545 88.54(15)
O3 Co3 O1 . 4_645 101.94(13)
O6 Co3 O1 2_655 4_645 147.34(14)
O6 Co3 O1 6_545 4_645 96.14(13)
O3 Co3 O7 . 8_435 104.35(13)
O6 Co3 O7 2_655 8_435 86.73(13)
O6 Co3 O7 6_545 8_435 154.78(14)
O1 Co3 O7 4_645 8_435 75.38(14)
O3 Co3 O2 . 5_645 178.50(12)
O6 Co3 O2 2_655 5_645 72.37(12)
O6 Co3 O2 6_545 5_645 78.58(12)
O1 Co3 O2 4_645 5_645 76.92(11)
O7 Co3 O2 8_435 5_645 76.38(11)
O2 Co4 O9 . 4_655 111.72(14)
O2 Co4 O9 . 6_545 154.77(13)
O9 Co4 O9 4_655 6_545 87.31(13)
O2 Co4 O7 . 4_655 103.23(14)
O9 Co4 O7 4_655 4_655 107.11(13)
O9 Co4 O7 6_545 4_655 85.70(13)
O2 Co4 O4 . 6_545 75.12(13)
O9 Co4 O4 4_655 6_545 82.74(12)
O9 Co4 O4 6_545 6_545 91.85(13)
O7 Co4 O4 4_655 6_545 169.70(12)
O2 Co4 O6 . 6_545 86.67(13)
O9 Co4 O6 4_655 6_545 157.22(13)
O9 Co4 O6 6_545 6_545 71.47(12)
O7 Co4 O6 4_655 6_545 80.17(12)
O4 Co4 O6 6_545 6_545 89.56(12)
O4 Co5 O1 . . 122.53(14)
O4 Co5 O8 . . 111.92(14)
O1 Co5 O8 . . 107.12(15)
O4 Co5 O8 . 7_646 120.35(14)
O1 Co5 O8 . 7_646 99.07(13)
O8 Co5 O8 . 7_646 90.72(13)

loop_
_geom_bond_atom_site_label_1
_geom_bond_atom_site_label_2
_geom_bond_site_symmetry_2
_geom_bond_distance
_geom_bond_publ_flag
Te1 O5 . 1.908(3) yes
Te1 O5 5_746 1.908(3) no
Te1 O7 . 1.938(3) yes
Te1 O7 5_746 1.938(3) no
Te1 O1 . 1.951(3) yes
Te1 O1 5_746 1.951(3) no
Te2 O3 . 1.910(3) yes
Te2 O9 . 1.925(3) yes
Te2 O6 . 1.927(4) yes
Te2 O2 . 1.927(3) yes
Te2 O8 . 1.933(3) yes
Te2 O4 6_545 1.969(3) yes
Co1 O2 . 2.054(3) yes
Co1 O2 2_655 2.054(3) no
Co1 O5 4_655 2.107(3) no
Co1 O5 3_455 2.107(3) yes
Co1 O1 7_646 2.161(3) yes
Co1 O1 8_445 2.161(3) no
Co2 O3 4_655 1.963(3) yes
Co2 O4 6_545 2.008(3) yes
Co2 O5 . 2.023(3) yes
Co2 O7 6_545 2.087(4) yes
Co2 O9 4_655 2.419(3) yes
Co2 O8 . 2.538(4) yes
Co3 O3 . 1.936(3) yes
Co3 O6 2_655 2.032(4) yes
Co3 O6 6_545 2.050(3) yes
Co3 O1 4_645 2.078(3) yes
Co3 O7 8_435 2.212(3) yes
Co3 O2 5_645 2.925(3) yes
Co4 O2 . 1.982(3) yes
Co4 O9 4_655 2.030(3) yes
Co4 O9 6_545 2.065(3) yes
Co4 O7 4_655 2.131(3) yes
Co4 O4 6_545 2.282(3) yes
Co4 O6 6_545 2.389(3) yes
Co5 O4 . 1.929(3) yes
Co5 O1 . 1.966(4) yes
Co5 O8 . 1.988(4) yes
Co5 O8 7_646 1.998(3) yes
